data_7200981
loop_
_publ_author_name
'Nagarajan, Subbiah'
'Mohan Das, Thangamuthu'
'Arjun, Pandian'
'Raaman, Nanjian'

_publ_section_title
;
 Design, synthesis and gelation studies of
 4,6-O-butylidene-\a,\b-unsaturated-\b-C-glycosidic ketones:
 application to plant tissue culture
;
_journal_issue 26
_journal_name_full 'Journal of Materials Chemistry'
_journal_page_first 4587
_journal_paper_doi 10.1039/b902064k
_journal_volume 19
_journal_year 2009
_chemical_absolute_configuration unk
_chemical_formula_sum 'C21 H28 N2 O6'
_chemical_formula_weight 404.45
_chemical_name_systematic
;
?
;
_space_group_IT_number 1
_symmetry_cell_setting triclinic
_symmetry_space_group_name_Hall 'P 1'
_symmetry_space_group_name_H-M 'P 1'
_atom_sites_solution_hydrogens geom
_atom_sites_solution_primary direct
_atom_sites_solution_secondary difmap
_audit_creation_method SHELXL-97
_cell_angle_alpha 70.868(2)
_cell_angle_beta 80.910(2)
_cell_angle_gamma 77.056(2)
_cell_formula_units_Z 1
_cell_length_a 4.8023(2)
_cell_length_b 9.3324(3)
_cell_length_c 12.6403(4)
_cell_measurement_reflns_used 5356
_cell_measurement_temperature 293(2)
_cell_measurement_theta_max 27.6
_cell_measurement_theta_min 2.35
_cell_volume 519.41(3)
_computing_cell_refinement 'APEX2/SAINT (Bruker, 2004)'
_computing_data_collection 'APEX2 (Bruker, 2004)'
_computing_data_reduction 'SAINT/XPREP (Bruker, 2004)'
_computing_molecular_graphics 'ORTEP3 (Farrugia, 1997) and Mercury (Bruno et al., 2002)'
_computing_publication_material 'SHELXL-97 (Sheldrick, 1997)'
_computing_structure_refinement 'SHELXL-97 (Sheldrick, 1997)'
_computing_structure_solution 'SIR92 (Altornare et al., 1993)'
_diffrn_ambient_temperature 293(2)
_diffrn_measured_fraction_theta_full 0.997
_diffrn_measured_fraction_theta_max 0.997
_diffrn_measurement_device_type 'Bruker axs kappa apex2 CCD Diffractometer'
_diffrn_measurement_method '\w and \f scan'
_diffrn_radiation_monochromator graphite
_diffrn_radiation_source 'fine-focus sealed tube'
_diffrn_radiation_type MoK\a
_diffrn_radiation_wavelength 0.71073
_diffrn_reflns_av_R_equivalents 0.0207
_diffrn_reflns_av_sigmaI/netI 0.0264
_diffrn_reflns_limit_h_max 6
_diffrn_reflns_limit_h_min -6
_diffrn_reflns_limit_k_max 12
_diffrn_reflns_limit_k_min -12
_diffrn_reflns_limit_l_max 16
_diffrn_reflns_limit_l_min -16
_diffrn_reflns_number 11660
_diffrn_reflns_theta_full 27.83
_diffrn_reflns_theta_max 27.83
_diffrn_reflns_theta_min 1.71
_diffrn_standards_decay_% 0
_exptl_absorpt_coefficient_mu 0.095
_exptl_absorpt_correction_T_max 0.9813
_exptl_absorpt_correction_T_min 0.9767
_exptl_absorpt_correction_type multi-scan
_exptl_absorpt_process_details 'SADABS (Bruker 1999)'
_exptl_crystal_colour colourless
_exptl_crystal_density_diffrn 1.293
_exptl_crystal_density_method 'not measured'
_exptl_crystal_description needle
_exptl_crystal_F_000 216
_exptl_crystal_size_max 0.25
_exptl_crystal_size_mid 0.20
_exptl_crystal_size_min 0.20
_refine_diff_density_max 0.332
_refine_diff_density_min -0.244
_refine_diff_density_rms 0.089
_refine_ls_abs_structure_details 'Flack H D (1983), Acta Cryst. A39, 876-881'
_refine_ls_abs_structure_Flack 0.3(8)
_refine_ls_extinction_coef 0.075(12)
_refine_ls_extinction_expression Fc^*^=kFc[1+0.001xFc^2^\l^3^/sin(2\q)]^-1/4^
_refine_ls_extinction_method SHELXL
_refine_ls_goodness_of_fit_ref 1.098
_refine_ls_hydrogen_treatment mixed
_refine_ls_matrix_type full
_refine_ls_number_parameters 338
_refine_ls_number_reflns 4282
_refine_ls_number_restraints 3
_refine_ls_restrained_S_all 1.097
_refine_ls_R_factor_all 0.0526
_refine_ls_R_factor_gt 0.0430
_refine_ls_shift/su_max 0.001
_refine_ls_shift/su_mean 0.000
_refine_ls_structure_factor_coef Fsqd
_refine_ls_weighting_details 'calc w=1/[\s^2^(Fo^2^)+(0.0874P)^2^+0.0041P] where P=(Fo^2^+2Fc^2^)/3'
_refine_ls_weighting_scheme calc
_refine_ls_wR_factor_gt 0.1160
_refine_ls_wR_factor_ref 0.1319
_reflns_number_gt 3717
_reflns_number_total 4282
_reflns_threshold_expression >2sigma(I)
_cod_data_source_file b902064k.txt
_cod_data_source_block tmdn16
_cod_depositor_comments
;
The following automatic conversions were performed:
'_symmetry_cell_setting' value 'Triclinic' changed to 'triclinic'
according to '/home/saulius/struct/CIF-dictionaries/cif_core.dic'
dictionary named 'cif_core.dic' version 2.4.1 from 2010-06-29.

Automatic conversion script
Id: cif_fix_enum 1527 2010-12-29 10:47:43Z saulius 
;
_cod_original_sg_symbol_H-M P1
_cod_database_code 7200981

loop_
_symmetry_equiv_pos_as_xyz
'x, y, z'

loop_
_atom_site_label
_atom_site_type_symbol
_atom_site_fract_x
_atom_site_fract_y
_atom_site_fract_z
_atom_site_U_iso_or_equiv
_atom_site_adp_type
_atom_site_occupancy
_atom_site_symmetry_multiplicity
_atom_site_calc_flag
_atom_site_refinement_flags
_atom_site_disorder_assembly
_atom_site_disorder_group
C1 C 0.7204(4) -0.1161(2) 0.64385(15) 0.0302(4) Uani 1 1 d . . .
C2 C 0.7435(4) 0.0546(2) 0.59860(15) 0.0307(4) Uani 1 1 d . . .
C3 C 0.8302(4) 0.1044(2) 0.68982(16) 0.0328(4) Uani 1 1 d . . .
C4 C 0.6276(4) 0.0625(2) 0.79393(15) 0.0315(4) Uani 1 1 d . . .
C5 C 0.6241(4) -0.1085(2) 0.83034(16) 0.0321(4) Uani 1 1 d . . .
C6 C 0.4306(5) -0.1497(3) 0.93770(17) 0.0430(5) Uani 1 1 d . . .
C7 C 0.5329(4) 0.0595(2) 0.98155(17) 0.0382(4) Uani 1 1 d . . .
C8 C 0.6413(5) 0.1002(3) 1.07118(18) 0.0448(5) Uani 1 1 d . . .
C9 C 0.4475(7) 0.0781(4) 1.1789(2) 0.0608(7) Uani 1 1 d . . .
C10 C 0.5457(8) 0.1302(4) 1.2643(2) 0.0701(8) Uani 1 1 d . . .
H10A H 0.7304 0.0703 1.2848 0.105 Uiso 1 1 calc R . .
H10B H 0.4105 0.1164 1.3298 0.105 Uiso 1 1 calc R . .
H10C H 0.5594 0.2373 1.2332 0.105 Uiso 1 1 calc R . .
C11 C 0.6093(4) -0.1676(2) 0.55923(18) 0.0346(4) Uani 1 1 d . . .
C12 C 0.6279(4) -0.3394(2) 0.59205(16) 0.0353(4) Uani 1 1 d . . .
C13 C 0.4725(4) -0.4026(3) 0.53109(18) 0.0404(5) Uani 1 1 d . . .
C14 C 0.3310(4) -0.3250(2) 0.44290(18) 0.0371(4) Uani 1 1 d . . .
C15 C 0.1848(4) -0.3927(2) 0.38311(17) 0.0370(4) Uani 1 1 d . . .
C16 C 0.0813(6) -0.3084(3) 0.2804(2) 0.0531(6) Uani 1 1 d . . .
C17 C -0.0576(6) -0.3757(3) 0.2271(2) 0.0627(7) Uani 1 1 d . . .
C18 C -0.0914(6) -0.5254(3) 0.2785(2) 0.0524(6) Uani 1 1 d . . .
C19 C 0.1358(4) -0.5434(2) 0.42787(19) 0.0400(5) Uani 1 1 d . . .
N N 0.0010(4) -0.6100(2) 0.37782(17) 0.0461(4) Uani 1 1 d . . .
O1 O 0.5247(3) -0.14413(15) 0.74349(11) 0.0348(3) Uani 1 1 d . . .
O2 O 0.5316(3) -0.10016(16) 1.01797(11) 0.0438(4) Uani 1 1 d . . .
O3 O 0.7187(3) 0.10043(15) 0.88177(11) 0.0369(3) Uani 1 1 d . . .
O4 O 0.8220(5) 0.26542(19) 0.64583(16) 0.0617(5) Uani 1 1 d . . .
O5 O 0.9493(3) 0.0723(2) 0.50436(13) 0.0396(3) Uani 1 1 d . . .
O6 O 0.7716(3) -0.42721(18) 0.66625(14) 0.0493(4) Uani 1 1 d . . .
C2A C 1.0394(7) -0.5176(4) 0.9366(3) 0.0740(8) Uiso 1 1 d . . .
C1A C 1.2549(8) -0.5047(5) 0.8466(3) 0.0820(9) Uiso 1 1 d . . .
H1A1 H 1.1842 -0.5159 0.7834 0.123 Uiso 1 1 calc R . .
H1A2 H 1.4193 -0.5840 0.8688 0.123 Uiso 1 1 calc R . .
H1A3 H 1.3085 -0.4053 0.8262 0.123 Uiso 1 1 calc R . .
N1 N 0.8567(10) -0.5247(5) 1.0066(4) 0.1146(12) Uiso 1 1 d . . .
H1 H 0.906(4) -0.173(2) 0.6629(17) 0.021(4) Uiso 1 1 d . . .
H2 H 0.565(5) 0.112(3) 0.5807(18) 0.029(5) Uiso 1 1 d . . .
H3 H 1.015(4) 0.049(2) 0.7041(17) 0.021(4) Uiso 1 1 d . . .
H4 H 0.438(5) 0.113(3) 0.7827(19) 0.032(5) Uiso 1 1 d . . .
H5 H 0.811(5) -0.162(3) 0.8452(19) 0.032(5) Uiso 1 1 d . . .
H6A H 0.448(5) -0.267(4) 0.973(2) 0.048(6) Uiso 1 1 d . . .
H6B H 0.236(6) -0.094(3) 0.924(2) 0.043(6) Uiso 1 1 d . . .
H7 H 0.342(6) 0.108(3) 0.968(2) 0.039(6) Uiso 1 1 d . . .
H9A H 0.273(8) 0.125(4) 1.175(3) 0.069(9) Uiso 1 1 d . . .
H9B H 0.456(9) -0.041(5) 1.219(4) 0.091(11) Uiso 1 1 d . . .
H11A H 0.729(5) -0.139(3) 0.490(2) 0.042(6) Uiso 1 1 d . . .
H11B H 0.428(6) -0.116(3) 0.547(2) 0.047(6) Uiso 1 1 d . . .
H14 H 0.325(6) -0.219(4) 0.411(2) 0.050(7) Uiso 1 1 d . . .
H16 H 0.123(7) -0.212(4) 0.241(3) 0.067(9) Uiso 1 1 d . . .
H17 H -0.137(9) -0.317(5) 0.154(3) 0.100(12) Uiso 1 1 d . . .
H18 H -0.195(7) -0.560(4) 0.246(3) 0.067(8) Uiso 1 1 d . . .
H19 H 0.189(6) -0.600(3) 0.503(3) 0.055(7) Uiso 1 1 d . . .
H13 H 0.481(6) -0.512(3) 0.562(2) 0.049(6) Uiso 1 1 d . . .
H5' H 0.960(6) 0.159(4) 0.474(3) 0.056(8) Uiso 1 1 d . . .
H4' H 0.837(6) 0.299(4) 0.691(3) 0.055(8) Uiso 1 1 d . . .
H8A H 0.807(5) 0.040(3) 1.0907(17) 0.024(5) Uiso 1 1 d . . .
H8B H 0.638(7) 0.210(4) 1.038(3) 0.065(8) Uiso 1 1 d . . .

loop_
_atom_site_aniso_label
_atom_site_aniso_U_11
_atom_site_aniso_U_22
_atom_site_aniso_U_33
_atom_site_aniso_U_23
_atom_site_aniso_U_13
_atom_site_aniso_U_12
C1 0.0347(8) 0.0274(9) 0.0308(9) -0.0111(7) -0.0050(7) -0.0057(7)
C2 0.0367(8) 0.0266(9) 0.0293(9) -0.0094(7) -0.0056(7) -0.0036(7)
C3 0.0441(9) 0.0248(9) 0.0318(10) -0.0088(8) -0.0052(8) -0.0096(7)
C4 0.0377(8) 0.0295(10) 0.0296(9) -0.0103(7) -0.0076(7) -0.0056(7)
C5 0.0408(9) 0.0267(9) 0.0304(9) -0.0072(7) -0.0070(7) -0.0089(7)
C6 0.0579(13) 0.0441(13) 0.0356(11) -0.0140(10) -0.0032(9) -0.0244(10)
C7 0.0458(11) 0.0400(11) 0.0326(10) -0.0120(9) -0.0023(8) -0.0146(9)
C8 0.0577(13) 0.0498(14) 0.0349(11) -0.0158(10) -0.0029(9) -0.0224(11)
C9 0.0712(17) 0.082(2) 0.0424(13) -0.0283(14) 0.0076(12) -0.0350(15)
C10 0.0908(19) 0.089(2) 0.0441(14) -0.0346(15) 0.0030(13) -0.0293(17)
C11 0.0411(9) 0.0323(10) 0.0352(10) -0.0133(8) -0.0074(8) -0.0092(8)
C12 0.0420(9) 0.0324(10) 0.0352(10) -0.0148(8) -0.0041(8) -0.0073(8)
C13 0.0507(9) 0.0315(11) 0.0445(12) -0.0145(9) -0.0112(9) -0.0095(8)
C14 0.0448(9) 0.0318(11) 0.0371(10) -0.0092(8) -0.0036(8) -0.0138(8)
C15 0.0408(9) 0.0368(11) 0.0367(10) -0.0115(9) -0.0049(7) -0.0123(8)
C16 0.0726(14) 0.0423(14) 0.0480(13) -0.0012(11) -0.0201(11) -0.0266(11)
C17 0.0856(17) 0.0598(17) 0.0471(14) 0.0003(12) -0.0316(13) -0.0298(14)
C18 0.0695(14) 0.0563(15) 0.0453(13) -0.0204(11) -0.0109(11) -0.0282(11)
C19 0.0473(10) 0.0353(11) 0.0376(11) -0.0078(9) -0.0046(8) -0.0125(8)
N 0.0582(10) 0.0404(10) 0.0465(11) -0.0162(8) -0.0030(8) -0.0193(8)
O1 0.0410(6) 0.0366(8) 0.0334(7) -0.0139(6) -0.0046(5) -0.0146(5)
O2 0.0664(9) 0.0408(9) 0.0291(7) -0.0070(6) -0.0071(6) -0.0231(7)
O3 0.0488(7) 0.0377(8) 0.0304(7) -0.0133(6) -0.0028(6) -0.0165(6)
O4 0.1209(16) 0.0330(9) 0.0385(9) -0.0129(7) 0.0048(9) -0.0343(9)
O5 0.0560(8) 0.0311(8) 0.0315(7) -0.0093(6) 0.0029(6) -0.0129(6)
O6 0.0661(9) 0.0344(8) 0.0520(9) -0.0141(7) -0.0261(8) -0.0029(6)

loop_
_atom_type_symbol
_atom_type_description
_atom_type_scat_dispersion_real
_atom_type_scat_dispersion_imag
_atom_type_scat_source
C C 0.0033 0.0016 'International Tables Vol C Tables 4.2.6.8 and 6.1.1.4'
H H 0.0000 0.0000 'International Tables Vol C Tables 4.2.6.8 and 6.1.1.4'
N N 0.0061 0.0033 'International Tables Vol C Tables 4.2.6.8 and 6.1.1.4'
O O 0.0106 0.0060 'International Tables Vol C Tables 4.2.6.8 and 6.1.1.4'

loop_
_geom_angle_atom_site_label_1
_geom_angle_atom_site_label_2
_geom_angle_atom_site_label_3
_geom_angle
_geom_angle_site_symmetry_1
_geom_angle_site_symmetry_3
_geom_angle_publ_flag
O1 C1 C11 107.16(14) . . ?
O1 C1 C2 110.55(13) . . ?
C11 C1 C2 111.65(14) . . ?
O1 C1 H1 108.5(12) . . ?
C11 C1 H1 111.6(12) . . ?
C2 C1 H1 107.3(12) . . ?
O5 C2 C3 111.43(15) . . ?
O5 C2 C1 107.48(14) . . ?
C3 C2 C1 109.74(14) . . ?
O5 C2 H2 112.5(14) . . ?
C3 C2 H2 107.0(14) . . ?
C1 C2 H2 108.7(14) . . ?
O4 C3 C4 112.35(17) . . ?
O4 C3 C2 106.68(16) . . ?
C4 C3 C2 109.31(14) . . ?
O4 C3 H3 112.3(13) . . ?
C4 C3 H3 109.9(12) . . ?
C2 C3 H3 106.0(12) . . ?
O3 C4 C3 109.44(14) . . ?
O3 C4 C5 109.45(14) . . ?
C3 C4 C5 109.89(14) . . ?
O3 C4 H4 108.6(14) . . ?
C3 C4 H4 112.8(14) . . ?
C5 C4 H4 106.6(14) . . ?
O1 C5 C6 110.76(14) . . ?
O1 C5 C4 108.93(13) . . ?
C6 C5 C4 109.13(15) . . ?
O1 C5 H5 111.6(14) . . ?
C6 C5 H5 108.1(14) . . ?
C4 C5 H5 108.2(14) . . ?
O2 C6 C5 107.40(15) . . ?
O2 C6 H6A 104.7(15) . . ?
C5 C6 H6A 111.9(14) . . ?
O2 C6 H6B 108.2(15) . . ?
C5 C6 H6B 109.5(15) . . ?
H6A C6 H6B 115(2) . . ?
O2 C7 O3 110.93(16) . . ?
O2 C7 C8 108.78(17) . . ?
O3 C7 C8 107.97(16) . . ?
O2 C7 H7 105.8(16) . . ?
O3 C7 H7 110.3(16) . . ?
C8 C7 H7 113.0(15) . . ?
C7 C8 C9 113.88(19) . . ?
C7 C8 H8A 110.6(14) . . ?
C9 C8 H8A 104.8(13) . . ?
C7 C8 H8B 102.5(18) . . ?
C9 C8 H8B 107.4(19) . . ?
H8A C8 H8B 118(2) . . ?
C10 C9 C8 113.5(2) . . ?
C10 C9 H9A 103(2) . . ?
C8 C9 H9A 117(2) . . ?
C10 C9 H9B 103(2) . . ?
C8 C9 H9B 109(2) . . ?
H9A C9 H9B 110(3) . . ?
C9 C10 H10A 109.5 . . ?
C9 C10 H10B 109.5 . . ?
H10A C10 H10B 109.5 . . ?
C9 C10 H10C 109.5 . . ?
H10A C10 H10C 109.5 . . ?
H10B C10 H10C 109.5 . . ?
C12 C11 C1 113.50(16) . . ?
C12 C11 H11A 106.9(15) . . ?
C1 C11 H11A 107.2(15) . . ?
C12 C11 H11B 111.7(17) . . ?
C1 C11 H11B 109.0(16) . . ?
H11A C11 H11B 108(2) . . ?
O6 C12 C13 119.32(17) . . ?
O6 C12 C11 121.51(16) . . ?
C13 C12 C11 119.16(16) . . ?
C14 C13 C12 126.64(18) . . ?
C14 C13 H13 119.7(16) . . ?
C12 C13 H13 113.7(16) . . ?
C13 C14 C15 124.99(19) . . ?
C13 C14 H14 120.6(16) . . ?
C15 C14 H14 114.4(16) . . ?
C16 C15 C19 116.60(17) . . ?
C16 C15 C14 121.47(19) . . ?
C19 C15 C14 121.91(17) . . ?
C17 C16 C15 119.8(2) . . ?
C17 C16 H16 117.6(19) . . ?
C15 C16 H16 122.1(19) . . ?
C18 C17 C16 118.6(2) . . ?
C18 C17 H17 120(2) . . ?
C16 C17 H17 121(2) . . ?
N C18 C17 123.6(2) . . ?
N C18 H18 120(2) . . ?
C17 C18 H18 116(2) . . ?
N C19 C15 124.38(19) . . ?
N C19 H19 118.0(17) . . ?
C15 C19 H19 117.4(17) . . ?
C18 N C19 117.0(2) . . ?
C5 O1 C1 110.79(13) . . ?
C7 O2 C6 112.74(15) . . ?
C7 O3 C4 110.40(14) . . ?
C3 O4 H4' 111(2) . . ?
C2 O5 H5' 112(2) . . ?
N1 C2A C1A 177.2(4) . . ?
C2A C1A H1A1 109.5 . . ?
C2A C1A H1A2 109.5 . . ?
H1A1 C1A H1A2 109.5 . . ?
C2A C1A H1A3 109.5 . . ?
H1A1 C1A H1A3 109.5 . . ?
H1A2 C1A H1A3 109.5 . . ?

loop_
_geom_bond_atom_site_label_1
_geom_bond_atom_site_label_2
_geom_bond_distance
_geom_bond_site_symmetry_2
_geom_bond_publ_flag
C1 O1 1.435(2) . ?
C1 C11 1.514(2) . ?
C1 C2 1.529(2) . ?
C1 H1 0.95(2) . ?
C2 O5 1.412(2) . ?
C2 C3 1.519(2) . ?
C2 H2 0.92(2) . ?
C3 O4 1.415(3) . ?
C3 C4 1.503(3) . ?
C3 H3 0.93(2) . ?
C4 O3 1.425(2) . ?
C4 C5 1.513(3) . ?
C4 H4 0.94(2) . ?
C5 O1 1.421(2) . ?
C5 C6 1.507(3) . ?
C5 H5 0.94(2) . ?
C6 O2 1.429(2) . ?
C6 H6A 1.03(3) . ?
C6 H6B 0.97(3) . ?
C7 O2 1.409(3) . ?
C7 O3 1.419(2) . ?
C7 C8 1.502(3) . ?
C7 H7 0.94(3) . ?
C8 C9 1.505(4) . ?
C8 H8A 0.88(2) . ?
C8 H8B 0.97(4) . ?
C9 C10 1.494(4) . ?
C9 H9A 0.86(4) . ?
C9 H9B 1.05(5) . ?
C10 H10A 0.9600 . ?
C10 H10B 0.9600 . ?
C10 H10C 0.9600 . ?
C11 C12 1.504(3) . ?
C11 H11A 0.96(3) . ?
C11 H11B 0.90(3) . ?
C12 O6 1.215(2) . ?
C12 C13 1.475(2) . ?
C13 C14 1.311(3) . ?
C13 H13 0.96(3) . ?
C14 C15 1.464(2) . ?
C14 H14 0.93(3) . ?
C15 C16 1.383(3) . ?
C15 C19 1.392(3) . ?
C16 C17 1.378(3) . ?
C16 H16 0.92(4) . ?
C17 C18 1.369(4) . ?
C17 H17 0.99(4) . ?
C18 N 1.329(3) . ?
C18 H18 0.86(3) . ?
C19 N 1.331(3) . ?
C19 H19 0.97(3) . ?
O4 H4' 0.76(3) . ?
O5 H5' 0.79(4) . ?
C2A N1 1.139(5) . ?
C2A C1A 1.406(5) . ?
C1A H1A1 0.9600 . ?
C1A H1A2 0.9600 . ?
C1A H1A3 0.9600 . ?

loop_
_geom_hbond_atom_site_label_D
_geom_hbond_atom_site_label_H
_geom_hbond_atom_site_label_A
_geom_hbond_distance_DH
_geom_hbond_distance_HA
_geom_hbond_distance_DA
_geom_hbond_angle_DHA
_geom_hbond_site_symmetry_A
O5 H5' N 0.79(4) 2.13(4) 2.917(3) 175(3) 1_665
O4 H4' O6 0.76(3) 2.42(3) 2.917(2) 124(3) 1_565

loop_
_geom_torsion_atom_site_label_1
_geom_torsion_atom_site_label_2
_geom_torsion_atom_site_label_3
_geom_torsion_atom_site_label_4
_geom_torsion
_geom_torsion_site_symmetry_1
_geom_torsion_site_symmetry_2
_geom_torsion_site_symmetry_3
_geom_torsion_site_symmetry_4
_geom_torsion_publ_flag
O1 C1 C2 O5 177.13(14) . . . . ?
C11 C1 C2 O5 -63.68(17) . . . . ?
O1 C1 C2 C3 55.80(17) . . . . ?
C11 C1 C2 C3 174.99(16) . . . . ?
O5 C2 C3 O4 66.3(2) . . . . ?
C1 C2 C3 O4 -174.81(16) . . . . ?
O5 C2 C3 C4 -172.03(15) . . . . ?
C1 C2 C3 C4 -53.11(17) . . . . ?
O4 C3 C4 O3 -65.3(2) . . . . ?
C2 C3 C4 O3 176.44(14) . . . . ?
O4 C3 C4 C5 174.45(16) . . . . ?
C2 C3 C4 C5 56.23(17) . . . . ?
O3 C4 C5 O1 178.24(15) . . . . ?
C3 C4 C5 O1 -61.55(17) . . . . ?
O3 C4 C5 C6 57.21(17) . . . . ?
C3 C4 C5 C6 177.42(15) . . . . ?
O1 C5 C6 O2 -175.74(15) . . . . ?
C4 C5 C6 O2 -55.8(2) . . . . ?
O2 C7 C8 C9 -65.5(3) . . . . ?
O3 C7 C8 C9 174.1(2) . . . . ?
C7 C8 C9 C10 -175.6(3) . . . . ?
O1 C1 C11 C12 -68.2(2) . . . . ?
C2 C1 C11 C12 170.65(15) . . . . ?
C1 C11 C12 O6 -14.3(3) . . . . ?
C1 C11 C12 C13 166.98(17) . . . . ?
O6 C12 C13 C14 -173.3(2) . . . . ?
C11 C12 C13 C14 5.5(3) . . . . ?
C12 C13 C14 C15 178.53(18) . . . . ?
C13 C14 C15 C16 -169.1(2) . . . . ?
C13 C14 C15 C19 12.7(3) . . . . ?
C19 C15 C16 C17 -1.1(4) . . . . ?
C14 C15 C16 C17 -179.4(2) . . . . ?
C15 C16 C17 C18 0.5(4) . . . . ?
C16 C17 C18 N 0.4(5) . . . . ?
C16 C15 C19 N 0.8(3) . . . . ?
C14 C15 C19 N 179.1(2) . . . . ?
C17 C18 N C19 -0.7(4) . . . . ?
C15 C19 N C18 0.1(3) . . . . ?
C6 C5 O1 C1 -175.60(15) . . . . ?
C4 C5 O1 C1 64.37(17) . . . . ?
C11 C1 O1 C5 176.02(14) . . . . ?
C2 C1 O1 C5 -62.10(17) . . . . ?
O3 C7 O2 C6 -61.5(2) . . . . ?
C8 C7 O2 C6 179.92(18) . . . . ?
C5 C6 O2 C7 58.8(2) . . . . ?
O2 C7 O3 C4 60.20(18) . . . . ?
C8 C7 O3 C4 179.31(17) . . . . ?
C3 C4 O3 C7 -179.05(15) . . . . ?
C5 C4 O3 C7 -58.57(18) . . . . ?

loop_
_cod_related_entry_id
_cod_related_entry_database
_cod_related_entry_code
1 ChemSpider 30653590
